data_2212194
loop_
_publ_author_name
'Castillejo Merch\'an, Alejandro'
'Stoeckli-Evans, Helen'

_publ_section_title
;
 1-(1<i>H</i>-Imidazol-1-yl)ethanone
;
_journal_coeditor_code HB2256
_journal_issue 2
_journal_name_full 'Acta Crystallographica Section E'
_journal_page_first o638
_journal_page_last o639
_journal_paper_doi 10.1107/S1600536807000608
_journal_volume 63
_journal_year 2007
_chemical_formula_iupac 'C5 H6 N2 O'
_chemical_formula_moiety 'C5 H6 N2 O'
_chemical_formula_sum 'C5 H6 N2 O'
_chemical_formula_weight 110.12
_chemical_name_systematic
;
1-(1H-Imidazol-1-yl)ethanone
;
_space_group_IT_number 14
_symmetry_cell_setting monoclinic
_symmetry_space_group_name_Hall '-P 2yn'
_symmetry_space_group_name_H-M 'P 1 21/n 1'
_atom_sites_solution_hydrogens difmap
_atom_sites_solution_primary direct
_atom_sites_solution_secondary difmap
_audit_creation_method SHELXL-97
_cell_angle_alpha 90.00
_cell_angle_beta 100.361(8)
_cell_angle_gamma 90.00
_cell_formula_units_Z 4
_cell_length_a 7.5263(8)
_cell_length_b 7.5835(10)
_cell_length_c 9.0853(10)
_cell_measurement_reflns_used 6792
_cell_measurement_temperature 173(2)
_cell_measurement_theta_max 29.63
_cell_measurement_theta_min 2.69
_cell_volume 510.09(10)
_computing_cell_refinement X-AREA
_computing_data_collection 'X-AREA (Stoe & Cie, 2005)'
_computing_data_reduction 'X-RED32 (Stoe & Cie, 2005)'
_computing_molecular_graphics 'PLATON  (Spek, 2003)'
_computing_publication_material SHELXL97
_computing_structure_refinement 'SHELXL97 (Sheldrick, 1997)'
_computing_structure_solution 'SHELXS97 (Sheldrick, 1997)'
_diffrn_ambient_temperature 173(2)
_diffrn_measured_fraction_theta_full 0.994
_diffrn_measured_fraction_theta_max 0.994
_diffrn_measurement_device_type 'Stoe IPDS-2'
_diffrn_measurement_method '\w and \f'
_diffrn_radiation_monochromator graphite
_diffrn_radiation_source 'fine-focus sealed tube'
_diffrn_radiation_type MoK\a
_diffrn_radiation_wavelength 0.71073
_diffrn_reflns_av_R_equivalents 0.0638
_diffrn_reflns_av_sigmaI/netI 0.0343
_diffrn_reflns_limit_h_max 10
_diffrn_reflns_limit_h_min -9
_diffrn_reflns_limit_k_max 10
_diffrn_reflns_limit_k_min -10
_diffrn_reflns_limit_l_max 12
_diffrn_reflns_limit_l_min -11
_diffrn_reflns_number 6541
_diffrn_reflns_theta_full 29.19
_diffrn_reflns_theta_max 29.19
_diffrn_reflns_theta_min 3.24
_diffrn_standards_decay_% 0
_diffrn_standards_number 0
_exptl_absorpt_coefficient_mu 0.104
_exptl_absorpt_correction_type none
_exptl_crystal_colour colourless
_exptl_crystal_density_diffrn 1.434
_exptl_crystal_density_method 'not measured'
_exptl_crystal_description rod
_exptl_crystal_F_000 232
_exptl_crystal_size_max 0.50
_exptl_crystal_size_mid 0.34
_exptl_crystal_size_min 0.23
_refine_diff_density_max 0.307
_refine_diff_density_min -0.179
_refine_ls_extinction_method none
_refine_ls_goodness_of_fit_ref 1.079
_refine_ls_hydrogen_treatment refall
_refine_ls_matrix_type full
_refine_ls_number_parameters 97
_refine_ls_number_reflns 1380
_refine_ls_number_restraints 0
_refine_ls_restrained_S_all 1.079
_refine_ls_R_factor_all 0.0430
_refine_ls_R_factor_gt 0.0368
_refine_ls_shift/su_max 0.002
_refine_ls_shift/su_mean 0.000
_refine_ls_structure_factor_coef Fsqd
_refine_ls_weighting_details 'calc w=1/[\s^2^(Fo^2^)+(0.0443P)^2^+0.1063P] where P=(Fo^2^+2Fc^2^)/3'
_refine_ls_weighting_scheme calc
_refine_ls_wR_factor_gt 0.0952
_refine_ls_wR_factor_ref 0.0987
_reflns_number_gt 1208
_reflns_number_total 1380
_reflns_threshold_expression I>2\s(I)
_cod_data_source_file hb2256.cif
_cod_data_source_block II
_cod_original_sg_symbol_H-M 'P 21/n'
_cod_database_code 2212194
_cod_database_fobs_code 2212194

loop_
_symmetry_equiv_pos_site_id
_symmetry_equiv_pos_as_xyz
1 'x, y, z'
2 '1/2-x, 1/2+y, 1/2-z'
3 '-x, -y, -z'
4 '1/2+x, 1/2-y, 1/2+z'

loop_
_atom_site_aniso_label
_atom_site_aniso_U_11
_atom_site_aniso_U_22
_atom_site_aniso_U_33
_atom_site_aniso_U_12
_atom_site_aniso_U_13
_atom_site_aniso_U_23
O1 0.0317(4) 0.0253(4) 0.0222(4) 0.0004(3) -0.0022(3) -0.0007(3)
N1 0.0211(4) 0.0173(4) 0.0191(4) -0.0016(3) 0.0023(3) -0.0011(3)
N2 0.0295(4) 0.0224(4) 0.0248(4) 0.0001(3) -0.0027(3) 0.0010(3)
C1 0.0249(4) 0.0207(4) 0.0214(5) -0.0013(3) -0.0011(4) -0.0012(3)
C2 0.0271(5) 0.0183(4) 0.0267(5) -0.0002(3) 0.0034(4) 0.0006(3)
C3 0.0231(4) 0.0181(4) 0.0226(4) -0.0025(3) 0.0046(3) -0.0029(3)
C4 0.0209(4) 0.0200(4) 0.0199(4) 0.0002(3) 0.0040(3) 0.0008(3)
C5 0.0283(5) 0.0178(4) 0.0288(5) -0.0005(3) 0.0007(4) 0.0010(4)

loop_
_atom_site_type_symbol
_atom_site_label
_atom_site_fract_x
_atom_site_fract_y
_atom_site_fract_z
_atom_site_U_iso_or_equiv
_atom_site_thermal_displace_type
_atom_site_occupancy
O O1 0.54967(10) 0.09548(9) 0.27123(8) 0.0273(2) Uani 1.000
N N1 0.73130(10) 0.00829(10) 0.48493(9) 0.0193(2) Uani 1.000
N N2 0.90493(12) -0.11678(11) 0.68045(10) 0.0265(2) Uani 1.000
C C1 0.84817(13) 0.03262(13) 0.61753(11) 0.0230(3) Uani 1.000
C C2 0.82040(14) -0.24598(13) 0.58337(12) 0.0242(3) Uani 1.000
C C3 0.71450(13) -0.17296(12) 0.46345(11) 0.0212(2) Uani 1.000
C C4 0.64752(12) 0.13917(12) 0.38522(11) 0.0202(2) Uani 1.000
C C5 0.69090(14) 0.32584(13) 0.43316(12) 0.0255(3) Uani 1.000
H H1 0.8815(19) 0.1487(19) 0.6561(17) 0.033(4) Uiso 1.000
H H2 0.8378(19) -0.3686(18) 0.6071(17) 0.031(3) Uiso 1.000
H H3 0.6391(18) -0.2203(18) 0.3790(17) 0.028(3) Uiso 1.000
H H4 0.818(2) 0.351(2) 0.4395(18) 0.041(4) Uiso 1.000
H H5 0.626(2) 0.404(2) 0.363(2) 0.041(4) Uiso 1.000
H H6 0.668(2) 0.348(2) 0.5363(19) 0.042(4) Uiso 1.000

loop_
_atom_type_symbol
_atom_type_description
_atom_type_scat_dispersion_real
_atom_type_scat_dispersion_imag
_atom_type_scat_source
C C 0.0033 0.0016 'International Tables Vol C Tables 4.2.6.8 and 6.1.1.4'
H H 0.0000 0.0000 'International Tables Vol C Tables 4.2.6.8 and 6.1.1.4'
N N 0.0061 0.0033 'International Tables Vol C Tables 4.2.6.8 and 6.1.1.4'
O O 0.0106 0.0060 'International Tables Vol C Tables 4.2.6.8 and 6.1.1.4'

loop_
_geom_angle_atom_site_label_1
_geom_angle_atom_site_label_2
_geom_angle_atom_site_label_3
_geom_angle
_geom_angle_publ_flag
C1 N1 C3 106.51(8) n
C1 N1 C4 127.64(8) n
C3 N1 C4 125.82(8) n
C1 N2 C2 104.88(9) n
N1 C1 N2 112.07(9) n
N2 C2 C3 111.05(9) n
N1 C3 C2 105.49(8) n
O1 C4 N1 119.42(8) n
O1 C4 C5 125.24(9) n
N1 C4 C5 115.34(8) n
N1 C1 H1 121.8(9) no
N2 C1 H1 126.2(9) no
N2 C2 H2 120.8(9) no
C3 C2 H2 128.1(9) no
N1 C3 H3 121.2(9) no
C2 C3 H3 133.3(9) no
C4 C5 H4 111.4(9) no
C4 C5 H5 109.8(10) no
C4 C5 H6 111.5(9) no
H4 C5 H5 107.7(13) no
H4 C5 H6 104.3(13) no
H5 C5 H6 112.0(14) no

loop_
_geom_bond_atom_site_label_1
_geom_bond_atom_site_label_2
_geom_bond_distance
_geom_bond_publ_flag
O1 C4 1.2043(12) n
N1 C1 1.3704(13) n
N1 C3 1.3909(12) n
N1 C4 1.4135(12) n
N2 C1 1.3058(13) n
N2 C2 1.3931(14) n
C2 C3 1.3478(14) n
C4 C5 1.4997(14) n
C1 H1 0.964(15) no
C2 H2 0.958(14) no
C3 H3 0.940(15) no
C5 H4 0.967(15) no
C5 H5 0.940(16) no
C5 H6 0.997(17) no

loop_
_geom_hbond_atom_site_label_D
_geom_hbond_atom_site_label_H
_geom_hbond_atom_site_label_A
_geom_hbond_site_symmetry_A
_geom_hbond_distance_DH
_geom_hbond_distance_HA
_geom_hbond_distance_DA
_geom_hbond_angle_DHA
_geom_hbond_publ_flag
C1 H1 O1 4_555 0.964(15) 2.446(15) 3.3826(13) 163.9(12) yes
C3 H3 N2 4_444 0.940(15) 2.597(15) 3.5252(14) 169.7(12) yes

loop_
_geom_torsion_atom_site_label_1
_geom_torsion_atom_site_label_2
_geom_torsion_atom_site_label_3
_geom_torsion_atom_site_label_4
_geom_torsion
_geom_torsion_publ_flag
C3 N1 C1 N2 -0.20(11) no
C4 N1 C1 N2 -178.22(9) no
C1 N1 C3 C2 0.27(11) no
C4 N1 C3 C2 178.34(9) no
C1 N1 C4 O1 178.83(9) no
C1 N1 C4 C5 -1.05(14) no
C3 N1 C4 O1 1.18(14) no
C3 N1 C4 C5 -178.70(9) no
C2 N2 C1 N1 0.04(11) no
C1 N2 C2 C3 0.15(12) no
N2 C2 C3 N1 -0.26(12) no

loop_
_cod_related_entry_id
_cod_related_entry_database
_cod_related_entry_code
1 ChemSpider 16257
